data_7041145
loop_
_publ_author_name
'Wang, Xiu-Li'
'Wu, Xiao-Mei'
'Liu, Guo-Cheng'
'Lin, Hong-Yan'
'Wang, Xiang'

_publ_section_title
;
 The assembly of thiophene-based bis-pyridyl-bis-amide Co(II) coordination
 polymers and their polypyrrole-functionalized hybrid materials for
 boosting their photocatalytic performances.
;
_journal_issue 48
_journal_name_full 'Dalton transactions (Cambridge, England : 2003)'
_journal_page_first 19341
_journal_page_last 19350
_journal_paper_doi 10.1039/c6dt03430f
_journal_volume 45
_journal_year 2016
_chemical_formula_sum 'C25 H22 Co N4 O8 S'
_chemical_formula_weight 597.45
_space_group_crystal_system triclinic
_space_group_IT_number 2
_space_group_name_Hall '-P 1'
_space_group_name_H-M_alt 'P -1'
_symmetry_space_group_name_Hall '-P 1'
_symmetry_space_group_name_H-M 'P -1'
_atom_sites_solution_hydrogens mixed
_audit_creation_method SHELXL-2014/7
_audit_update_record
;
2016-09-01 deposited with the CCDC.
2016-11-09 downloaded from the CCDC.
;
_cell_angle_alpha 71.8090(10)
_cell_angle_beta 74.8150(10)
_cell_angle_gamma 65.9840(10)
_cell_formula_units_Z 2
_cell_length_a 9.9581(6)
_cell_length_b 10.7625(6)
_cell_length_c 13.6159(7)
_cell_measurement_reflns_used 4313
_cell_measurement_temperature 296(2)
_cell_measurement_theta_max 28.521
_cell_measurement_theta_min 1.594
_cell_volume 1250.94(12)
_computing_structure_refinement 'SHELXL-2014/7 (Sheldrick, 2014)'
_diffrn_ambient_temperature 296(2)
_diffrn_measured_fraction_theta_full 1.000
_diffrn_measured_fraction_theta_max 0.991
_diffrn_measurement_device_type 'CCD area detector'
_diffrn_radiation_type MoK\a
_diffrn_radiation_wavelength 0.71073
_diffrn_reflns_av_R_equivalents 0.0144
_diffrn_reflns_av_unetI/netI 0.0316
_diffrn_reflns_Laue_measured_fraction_full 1.000
_diffrn_reflns_Laue_measured_fraction_max 0.991
_diffrn_reflns_limit_h_max 13
_diffrn_reflns_limit_h_min -13
_diffrn_reflns_limit_k_max 14
_diffrn_reflns_limit_k_min -8
_diffrn_reflns_limit_l_max 18
_diffrn_reflns_limit_l_min -18
_diffrn_reflns_number 9335
_diffrn_reflns_point_group_measured_fraction_full 1.000
_diffrn_reflns_point_group_measured_fraction_max 0.991
_diffrn_reflns_theta_full 25.242
_diffrn_reflns_theta_max 28.521
_diffrn_reflns_theta_min 1.594
_exptl_absorpt_coefficient_mu 0.828
_exptl_absorpt_correction_T_max 0.886
_exptl_absorpt_correction_T_min 0.865
_exptl_absorpt_correction_type multi-scan
_exptl_absorpt_process_details SADABS
_exptl_crystal_colour pink
_exptl_crystal_density_diffrn 1.586
_exptl_crystal_description block
_exptl_crystal_F_000 614
_exptl_crystal_size_max 0.180
_exptl_crystal_size_mid 0.160
_exptl_crystal_size_min 0.150
_exptl_transmission_factor_max 0.886
_exptl_transmission_factor_min 0.865
_refine_diff_density_max 0.494
_refine_diff_density_min -0.424
_refine_diff_density_rms 0.058
_refine_ls_extinction_method none
_refine_ls_goodness_of_fit_ref 0.998
_refine_ls_hydrogen_treatment constr
_refine_ls_matrix_type full
_refine_ls_number_parameters 352
_refine_ls_number_reflns 6313
_refine_ls_number_restraints 18
_refine_ls_restrained_S_all 1.010
_refine_ls_R_factor_all 0.0465
_refine_ls_R_factor_gt 0.0350
_refine_ls_shift/su_max 0.001
_refine_ls_shift/su_mean 0.000
_refine_ls_structure_factor_coef Fsqd
_refine_ls_weighting_details 'w=1/[\s^2^(Fo^2^)+(0.0494P)^2^+0.4519P] where P=(Fo^2^+2Fc^2^)/3'
_refine_ls_weighting_scheme calc
_refine_ls_wR_factor_gt 0.0864
_refine_ls_wR_factor_ref 0.0926
_reflns_Friedel_coverage 0.000
_reflns_number_gt 5247
_reflns_number_total 6313
_reflns_threshold_expression 'I > 2\s(I)'
_cod_data_source_file c6dt03430f2.cif
_cod_data_source_block 2
_cod_depositor_comments
;
The following automatic conversions were performed:

'_exptl_absorpt_correction_type' value 'Multi-scan' changed to
'multi-scan' according to
/usr/data/users/saulius/crontab/automatic-downloads/rss-feeds/RSC/lib/dictionaries/cif_core.dic
dictionary named 'cif_core.dic' version 2.4.2 from 2011-04-26.

Automatic conversion script
Id: cif_fix_values 4268 2015-11-12 08:31:59Z antanas 

 Adding full bibliography for 7041144--7041148.cif.
;
_cod_database_code 7041145
_shelx_shelxl_version_number 2014/7
_shelx_space_group_comment
;
The symmetry employed for this shelxl refinement is uniquely defined
by the following loop, which should always be used as a source of
symmetry information in preference to the above space-group names.
They are only intended as comments.
;
_shelx_estimated_absorpt_t_min 0.865
_shelx_estimated_absorpt_t_max 0.886

loop_
_space_group_symop_operation_xyz
'x, y, z'
'-x, -y, -z'

loop_
_atom_site_label
_atom_site_type_symbol
_atom_site_fract_x
_atom_site_fract_y
_atom_site_fract_z
_atom_site_U_iso_or_equiv
_atom_site_adp_type
_atom_site_occupancy
_atom_site_site_symmetry_order
_atom_site_calc_flag
_atom_site_refinement_flags_posn
_atom_site_refinement_flags_adp
Co1 Co 0.87500(2) 0.37051(2) 0.54596(2) 0.02142(8) Uani 1 1 d . .
S1 S 0.42340(6) 0.88711(6) -0.04162(4) 0.04305(15) Uani 1 1 d . U
O1 O 0.83648(14) 0.17321(15) 0.56199(12) 0.0344(3) Uani 1 1 d . .
N1 N 0.89274(17) 0.40374(17) 0.37665(12) 0.0296(3) Uani 1 1 d . .
C1 C 0.69916(18) 0.24347(19) 0.56691(13) 0.0241(4) Uani 1 1 d . .
O1W O 0.9351(3) 0.07878(19) 0.36075(15) 0.0699(6) Uani 1 1 d . .
H1WA H 0.9071 0.1135 0.4141 0.084 Uiso 1 1 d R U
H1WB H 1.0127 0.0064 0.3712 0.084 Uiso 1 1 d R U
O2 O 0.65150(14) 0.37143(14) 0.56649(11) 0.0318(3) Uani 1 1 d . .
N2 N 0.6366(2) 0.6333(2) 0.19301(13) 0.0469(5) Uani 1 1 d . .
H2A H 0.5626 0.6551 0.2418 0.056 Uiso 1 1 calc R U
C2 C 0.58953(18) 0.17649(19) 0.57637(13) 0.0225(3) Uani 1 1 d . .
O2W O 0.8582(2) 0.1662(3) 0.16417(14) 0.0751(6) Uani 1 1 d . .
H2WA H 0.8618 0.1560 0.2280 0.090 Uiso 1 1 d R U
H2WB H 0.8052 0.1221 0.1624 0.090 Uiso 1 1 d R U
O3 O 1.09149(13) 0.25308(14) 0.55304(10) 0.0304(3) Uani 1 1 d . .
N3 N 0.02290(19) 1.17745(19) -0.05033(13) 0.0362(4) Uani 1 1 d . .
H3B H -0.0046 1.1753 0.0154 0.043 Uiso 1 1 calc R U
C3 C 0.61617(18) 0.03559(18) 0.62447(14) 0.0243(4) Uani 1 1 d . .
H3A H 0.7084 -0.0212 0.6448 0.029 Uiso 1 1 calc R U
N4 N 0.83811(17) 0.36012(16) 0.71399(12) 0.0280(3) Uani 1 1 d . .
O4 O 0.81730(14) 0.57762(13) 0.52663(11) 0.0309(3) Uani 1 1 d . .
C4 C 0.50613(19) -0.02124(18) 0.64243(13) 0.0230(3) Uani 1 1 d . .
C5 C 0.36990(18) 0.06539(18) 0.60971(13) 0.0228(3) Uani 1 1 d . .
H5A H 0.2952 0.0291 0.6219 0.027 Uiso 1 1 calc R U
O5 O 0.6979(2) 0.6641(2) 0.01757(13) 0.0684(6) Uani 1 1 d . U
C6 C 0.34322(17) 0.20583(17) 0.55887(12) 0.0204(3) Uani 1 1 d . .
O6 O 0.2137(2) 1.0861(3) -0.16977(13) 0.0911(9) Uani 1 1 d . U
C7 C 0.45427(17) 0.26052(18) 0.54195(13) 0.0215(3) Uani 1 1 d . .
H7A H 0.4378 0.3537 0.5075 0.026 Uiso 1 1 calc R U
C8 C 0.5336(2) -0.17260(19) 0.69746(15) 0.0316(4) Uani 1 1 d . .
H8A H 0.6328 -0.2162 0.7142 0.047 Uiso 1 1 calc R U
H8B H 0.4633 -0.1783 0.7607 0.047 Uiso 1 1 calc R U
H8C H 0.5223 -0.2198 0.6525 0.047 Uiso 1 1 calc R U
C9 C 1.19522(18) 0.30060(18) 0.52626(13) 0.0211(3) Uani 1 1 d . .
C10 C 1.0195(2) 0.3580(2) 0.31247(16) 0.0344(4) Uani 1 1 d . .
H10A H 1.1052 0.2993 0.3413 0.041 Uiso 1 1 calc R U
C11 C 1.0282(2) 0.3944(3) 0.20521(17) 0.0416(5) Uani 1 1 d . .
H11A H 1.1180 0.3581 0.1633 0.050 Uiso 1 1 calc R U
C12 C 0.9041(2) 0.4845(3) 0.16010(16) 0.0423(5) Uani 1 1 d . .
H12A H 0.9087 0.5108 0.0878 0.051 Uiso 1 1 calc R U
C13 C 0.7717(2) 0.5351(2) 0.22553(15) 0.0339(4) Uani 1 1 d . .
C14 C 0.7714(2) 0.4876(2) 0.33297(15) 0.0318(4) Uani 1 1 d . .
H14A H 0.6814 0.5159 0.3770 0.038 Uiso 1 1 calc R U
C15 C 0.6101(2) 0.6973(2) 0.09323(16) 0.0379(5) Uani 1 1 d . .
C16 C 0.4637(2) 0.8118(2) 0.08286(15) 0.0334(4) Uani 1 1 d . .
C17 C 0.3513(2) 0.8717(2) 0.15399(15) 0.0389(5) Uani 1 1 d . .
H17A H 0.3539 0.8441 0.2256 0.047 Uiso 1 1 calc R U
C18 C 0.2304(2) 0.9799(2) 0.10880(15) 0.0384(5) Uani 1 1 d . .
H18A H 0.1452 1.0319 0.1467 0.046 Uiso 1 1 calc R U
C19 C 0.2534(2) 0.9991(2) 0.00308(15) 0.0340(4) Uani 1 1 d . .
C20 C 0.1613(2) 1.0928(2) -0.07960(15) 0.0413(5) Uani 1 1 d . .
C21 C 0.7123(2) 0.4487(2) 0.75598(16) 0.0340(4) Uani 1 1 d . .
H21A H 0.6415 0.5098 0.7133 0.041 Uiso 1 1 calc R U
C22 C 0.6837(2) 0.4530(2) 0.85945(17) 0.0400(5) Uani 1 1 d . .
H22A H 0.5953 0.5161 0.8858 0.048 Uiso 1 1 calc R U
C23 C 0.7876(2) 0.3626(2) 0.92416(16) 0.0385(5) Uani 1 1 d . .
H23A H 0.7702 0.3640 0.9944 0.046 Uiso 1 1 calc R U
C24 C 0.9182(2) 0.2700(2) 0.88223(15) 0.0307(4) Uani 1 1 d . .
C25 C 0.9398(2) 0.2724(2) 0.77608(14) 0.0298(4) Uani 1 1 d . .
H25A H 1.0276 0.2111 0.7475 0.036 Uiso 1 1 calc R U

loop_
_atom_site_aniso_label
_atom_site_aniso_U_11
_atom_site_aniso_U_22
_atom_site_aniso_U_33
_atom_site_aniso_U_23
_atom_site_aniso_U_13
_atom_site_aniso_U_12
Co1 0.01586(11) 0.02173(12) 0.02620(13) 0.00122(9) -0.01011(8) -0.00707(9)
S1 0.0425(3) 0.0519(3) 0.0209(2) -0.0032(2) -0.0123(2) -0.0025(3)
O1 0.0182(6) 0.0354(7) 0.0499(8) -0.0064(6) -0.0099(6) -0.0096(6)
N1 0.0270(8) 0.0302(8) 0.0288(8) -0.0031(6) -0.0098(6) -0.0068(7)
C1 0.0200(8) 0.0319(9) 0.0222(8) -0.0024(7) -0.0080(6) -0.0108(7)
O1W 0.0989(16) 0.0422(10) 0.0526(11) -0.0105(8) -0.0354(11) 0.0049(10)
O2 0.0261(6) 0.0286(7) 0.0448(8) -0.0060(6) -0.0127(6) -0.0111(6)
N2 0.0372(10) 0.0579(12) 0.0251(8) -0.0038(8) -0.0126(7) 0.0038(9)
C2 0.0173(7) 0.0268(8) 0.0249(8) -0.0062(7) -0.0051(6) -0.0083(7)
O2W 0.0693(13) 0.1161(19) 0.0348(9) -0.0168(11) -0.0053(9) -0.0301(13)
O3 0.0180(6) 0.0317(7) 0.0399(7) 0.0039(6) -0.0122(5) -0.0118(5)
N3 0.0379(9) 0.0422(10) 0.0225(8) -0.0016(7) -0.0112(7) -0.0088(8)
C3 0.0166(7) 0.0256(9) 0.0294(9) -0.0056(7) -0.0085(6) -0.0040(7)
N4 0.0298(8) 0.0254(8) 0.0278(8) 0.0013(6) -0.0115(6) -0.0100(6)
O4 0.0286(7) 0.0232(6) 0.0392(7) 0.0033(5) -0.0152(6) -0.0091(5)
C4 0.0231(8) 0.0211(8) 0.0220(8) -0.0037(6) -0.0042(6) -0.0056(7)
C5 0.0208(8) 0.0246(8) 0.0238(8) -0.0028(7) -0.0037(6) -0.0109(7)
O5 0.0627(12) 0.0790(13) 0.0283(8) -0.0118(8) -0.0127(8) 0.0124(10)
C6 0.0164(7) 0.0232(8) 0.0209(8) -0.0024(6) -0.0054(6) -0.0069(6)
O6 0.0547(11) 0.132(2) 0.0235(8) -0.0077(10) -0.0141(8) 0.0257(12)
C7 0.0179(7) 0.0222(8) 0.0246(8) -0.0024(6) -0.0062(6) -0.0080(6)
C8 0.0321(10) 0.0233(9) 0.0329(10) -0.0019(7) -0.0059(8) -0.0064(8)
C9 0.0174(7) 0.0247(8) 0.0212(8) -0.0031(6) -0.0066(6) -0.0069(6)
C10 0.0258(9) 0.0377(11) 0.0377(11) -0.0055(9) -0.0094(8) -0.0091(8)
C11 0.0282(10) 0.0530(13) 0.0373(11) -0.0124(10) -0.0004(8) -0.0097(9)
C12 0.0393(11) 0.0530(14) 0.0267(10) -0.0051(9) -0.0048(8) -0.0120(10)
C13 0.0346(10) 0.0343(10) 0.0275(9) -0.0035(8) -0.0126(8) -0.0050(8)
C14 0.0286(9) 0.0335(10) 0.0260(9) -0.0047(8) -0.0084(7) -0.0030(8)
C15 0.0435(12) 0.0387(11) 0.0276(10) -0.0029(8) -0.0151(9) -0.0083(9)
C16 0.0396(11) 0.0340(10) 0.0250(9) 0.0014(8) -0.0161(8) -0.0110(9)
C17 0.0437(12) 0.0457(12) 0.0214(9) -0.0013(8) -0.0130(8) -0.0100(10)
C18 0.0376(11) 0.0451(12) 0.0261(10) -0.0040(9) -0.0090(8) -0.0091(9)
C19 0.0347(10) 0.0384(11) 0.0251(9) 0.0003(8) -0.0128(8) -0.0099(9)
C20 0.0389(11) 0.0503(13) 0.0239(10) 0.0009(9) -0.0119(8) -0.0079(10)
C21 0.0322(10) 0.0299(10) 0.0346(10) 0.0002(8) -0.0115(8) -0.0075(8)
C22 0.0356(11) 0.0351(11) 0.0398(11) -0.0087(9) -0.0045(9) -0.0041(9)
C23 0.0413(11) 0.0410(12) 0.0293(10) -0.0081(9) -0.0062(8) -0.0103(9)
C24 0.0345(10) 0.0303(10) 0.0264(9) 0.0000(7) -0.0106(8) -0.0119(8)
C25 0.0308(9) 0.0277(9) 0.0264(9) 0.0014(7) -0.0118(7) -0.0072(8)

loop_
_atom_type_symbol
_atom_type_description
_atom_type_scat_dispersion_real
_atom_type_scat_dispersion_imag
_atom_type_scat_source
C C 0.0033 0.0016 'International Tables Vol C Tables 4.2.6.8 and 6.1.1.4'
H H 0.0000 0.0000 'International Tables Vol C Tables 4.2.6.8 and 6.1.1.4'
N N 0.0061 0.0033 'International Tables Vol C Tables 4.2.6.8 and 6.1.1.4'
O O 0.0106 0.0060 'International Tables Vol C Tables 4.2.6.8 and 6.1.1.4'
Co Co 0.3494 0.9721 'International Tables Vol C Tables 4.2.6.8 and 6.1.1.4'
S S 0.1246 0.1234 'International Tables Vol C Tables 4.2.6.8 and 6.1.1.4'

loop_
_geom_angle_atom_site_label_1
_geom_angle_atom_site_label_2
_geom_angle_atom_site_label_3
_geom_angle
_geom_angle_site_symmetry_1
_geom_angle_site_symmetry_3
O4 Co1 O3 116.71(5) . .
O4 Co1 O2 96.45(5) . .
O3 Co1 O2 146.40(5) . .
O4 Co1 N1 88.95(6) . .
O3 Co1 N1 95.81(6) . .
O2 Co1 N1 89.71(6) . .
O4 Co1 N4 85.65(6) . .
O3 Co1 N4 89.52(6) . .
O2 Co1 N4 87.68(6) . .
N1 Co1 N4 173.70(6) . .
O4 Co1 O1 155.47(5) . .
O3 Co1 O1 87.78(5) . .
O2 Co1 O1 59.37(5) . .
N1 Co1 O1 87.02(6) . .
N4 Co1 O1 96.56(6) . .
C16 S1 C19 91.43(10) . .
C1 O1 Co1 88.37(11) . .
C14 N1 C10 117.33(16) . .
C14 N1 Co1 117.62(13) . .
C10 N1 Co1 124.67(13) . .
O2 C1 O1 120.21(16) . .
O2 C1 C2 118.73(15) . .
O1 C1 C2 121.03(17) . .
C1 O2 Co1 91.94(10) . .
C15 N2 C13 127.31(19) . .
C7 C2 C3 119.88(15) . .
C7 C2 C1 118.23(15) . .
C3 C2 C1 121.76(15) . .
C9 O3 Co1 124.69(12) . .
C20 N3 C24 125.99(17) . 1_464
C2 C3 C4 120.79(15) . .
C21 N4 C25 118.30(17) . .
C21 N4 Co1 119.10(12) . .
C25 N4 Co1 122.53(13) . .
C9 O4 Co1 154.17(13) 2_766 .
C5 C4 C3 118.50(15) . .
C5 C4 C8 120.81(16) . .
C3 C4 C8 120.68(16) . .
C4 C5 C6 121.25(15) . .
C7 C6 C5 119.34(15) . .
C7 C6 C9 119.16(14) . 1_455
C5 C6 C9 121.45(14) . 1_455
C2 C7 C6 120.18(15) . .
O4 C9 O3 124.00(15) 2_766 .
O4 C9 C6 118.02(14) 2_766 1_655
O3 C9 C6 117.98(15) . 1_655
N1 C10 C11 122.63(18) . .
C12 C11 C10 120.0(2) . .
C11 C12 C13 118.23(19) . .
C12 C13 C14 117.89(18) . .
C12 C13 N2 125.85(18) . .
C14 C13 N2 116.25(18) . .
N1 C14 C13 123.79(18) . .
O5 C15 N2 123.1(2) . .
O5 C15 C16 121.63(18) . .
N2 C15 C16 115.27(19) . .
C17 C16 C15 132.55(17) . .
C17 C16 S1 111.37(15) . .
C15 C16 S1 116.08(15) . .
C16 C17 C18 113.40(17) . .
C19 C18 C17 111.84(19) . .
C18 C19 C20 133.4(2) . .
C18 C19 S1 111.96(15) . .
C20 C19 S1 114.57(15) . .
O6 C20 N3 123.53(19) . .
O6 C20 C19 118.2(2) . .
N3 C20 C19 118.27(18) . .
N4 C21 C22 122.67(18) . .
C21 C22 C23 119.43(19) . .
C22 C23 C24 118.72(19) . .
C23 C24 C25 118.55(17) . .
C23 C24 N3 118.03(18) . 1_646
C25 C24 N3 123.42(18) . 1_646
N4 C25 C24 122.32(18) . .

loop_
_geom_bond_atom_site_label_1
_geom_bond_atom_site_label_2
_geom_bond_distance
_geom_bond_site_symmetry_2
Co1 O4 2.0096(13) .
Co1 O3 2.0172(12) .
Co1 O2 2.1656(13) .
Co1 N1 2.1901(16) .
Co1 N4 2.1944(16) .
Co1 O1 2.2435(14) .
S1 C16 1.7101(18) .
S1 C19 1.716(2) .
O1 C1 1.260(2) .
N1 C14 1.335(2) .
N1 C10 1.336(3) .
C1 O2 1.259(2) .
C1 C2 1.496(2) .
N2 C15 1.359(2) .
N2 C13 1.409(2) .
C2 C7 1.388(2) .
C2 C3 1.394(2) .
O3 C9 1.256(2) .
N3 C20 1.343(3) .
N3 C24 1.417(2) 1_464
C3 C4 1.395(2) .
N4 C21 1.341(3) .
N4 C25 1.343(2) .
O4 C9 1.256(2) 2_766
C4 C5 1.391(2) .
C4 C8 1.507(2) .
C5 C6 1.397(2) .
O5 C15 1.207(3) .
C6 C7 1.391(2) .
C6 C9 1.499(2) 1_455
O6 C20 1.214(3) .
C9 O4 1.256(2) 2_766
C9 C6 1.499(2) 1_655
C10 C11 1.378(3) .
C11 C12 1.377(3) .
C12 C13 1.389(3) .
C13 C14 1.390(3) .
C15 C16 1.483(3) .
C16 C17 1.357(3) .
C17 C18 1.408(3) .
C18 C19 1.359(3) .
C19 C20 1.485(3) .
C21 C22 1.374(3) .
C22 C23 1.385(3) .
C23 C24 1.386(3) .
C24 C25 1.398(3) .
C24 N3 1.417(2) 1_646
